data_9000738
loop_
_publ_author_name
'Mellini, M.'
'Merlino, S.'

_publ_section_title
;
 Versliaite and apuanite: Derivative structures related to schafarzikite
;
_journal_name_full 'American Mineralogist'
_journal_page_first 1235
_journal_page_last 1242
_journal_volume 64
_journal_year 1979
_chemical_formula_sum 'As0.4 Fe4.56 O12 S0.84 Sb3.84 Zn0.2'
_chemical_name_mineral Apuanite
_space_group_IT_number 135
_symmetry_space_group_name_Hall '-P 4c 2ab'
_symmetry_space_group_name_H-M 'P 42/m b c'
_cell_angle_alpha 90
_cell_angle_beta 90
_cell_angle_gamma 90
_cell_length_a 8.372
_cell_length_b 8.372
_cell_length_c 17.974
_cell_formula_units_Z 4
_cell_volume 1259.805
_database_code_amcsd 0000751
_exptl_crystal_density_diffrn 5.189
_cod_original_cell_volume 1259.804
_cod_original_formula_sum 'Fe4.56 Sb3.84 Zn.2 As.4 S.84 O12'
_cod_database_code 9000738

loop_
_space_group_symop_operation_xyz
x,y,z
1/2-y,1/2-x,1/2+z
1/2+y,1/2+x,1/2-z
y,-x,1/2-z
-y,x,1/2+z
1/2+x,1/2-y,z
1/2-x,1/2+y,-z
x,y,-z
-x,-y,z
1/2+y,1/2+x,1/2+z
1/2-y,1/2-x,1/2-z
-y,x,1/2-z
y,-x,1/2+z
1/2-x,1/2+y,z
1/2+x,1/2-y,-z
-x,-y,-z

loop_
_atom_site_aniso_label
_atom_site_aniso_U_11
_atom_site_aniso_U_22
_atom_site_aniso_U_33
_atom_site_aniso_U_12
_atom_site_aniso_U_13
_atom_site_aniso_U_23
Fe(1) 0.01704 0.01740 0.01146 0.00426 0.00000 0.00000
Sb(1) 0.01704 0.01740 0.01146 0.00426 0.00000 0.00000
Fe(2) 0.01065 0.01065 0.00818 0.00533 0.00000 0.00000
Fe(3) 0.00959 0.00888 0.00818 0.00142 0.00000 0.00000
Zn(3) 0.00959 0.00888 0.00818 0.00142 0.00000 0.00000
Sb 0.00639 0.00746 0.00655 0.00071 0.00076 0.00076
As 0.00639 0.00746 0.00655 0.00071 0.00076 0.00076
S 0.01562 0.01243 0.02291 0.01101 0.00000 0.00000
O(1) 0.00639 0.00533 0.00818 -0.00036 0.00152 -0.00305
O(2) 0.01385 0.00533 0.00982 -0.00142 0.00000 0.00000
O(3) 0.01065 0.00959 0.00655 0.00426 0.00229 -0.00076
O(4) 0.01598 0.01598 0.00164 -0.01030 0.00229 -0.00229

loop_
_atom_site_label
_atom_site_fract_x
_atom_site_fract_y
_atom_site_fract_z
_atom_site_occupancy
Fe(1) 0.30980 0.31790 0.00000 0.88000
Sb(1) 0.30980 0.31790 0.00000 0.12000
Fe(2) 0.00000 0.50000 0.25000 1.00000
Fe(3) 0.00000 0.50000 0.08290 0.90000
Zn(3) 0.00000 0.50000 0.08290 0.10000
Sb 0.16770 0.17060 0.16380 0.90000
As 0.16770 0.17060 0.16380 0.10000
S 0.50000 0.50000 0.00000 0.84000
O(1) -0.09870 0.36240 0.16280 1.00000
O(2) -0.10670 0.39150 0.00000 1.00000
O(3) -0.18530 0.65740 0.08990 1.00000
O(4) -0.17790 0.67790 0.25000 1.00000

loop_
_cod_related_entry_id
_cod_related_entry_database
_cod_related_entry_code
1 AMCSD 0000751
